data_7248791
loop_
_publ_author_name
'Marttinen, Antti'
'Lahtinen, Manu'

_publ_section_title
;
 Aqueous syntheses of anthracene-based mixed-ligand coordination polymers
 and their structural and optical properties
;
_journal_issue 25
_journal_name_full CrystEngComm
_journal_page_first 3388
_journal_page_last 3400
_journal_paper_doi 10.1039/D4CE00399C
_journal_volume 26
_journal_year 2024
_chemical_formula_moiety 'C72 H44 Cu8 N8 O32 S4'
_chemical_formula_sum 'C72 H44 Cu8 N8 O32 S4'
_chemical_formula_weight 2169.71
_space_group_crystal_system triclinic
_space_group_IT_number 2
_space_group_name_Hall '-P 1'
_space_group_name_H-M_alt 'P -1'
_atom_sites_solution_hydrogens geom
_atom_sites_solution_primary dual
_audit_creation_date 2023-11-21
_audit_creation_method
;
Olex2 1.5
(compiled 2023.08.24 svn.re1ec1418 for OlexSys, GUI svn.r6817)
;
_audit_update_record
;
2023-11-21 deposited with the CCDC.	2024-06-06 downloaded from the CCDC.
;
_cell_angle_alpha 88.5480(10)
_cell_angle_beta 89.922(2)
_cell_angle_gamma 84.669(2)
_cell_formula_units_Z 1
_cell_length_a 10.1534(2)
_cell_length_b 10.8388(2)
_cell_length_c 17.2424(2)
_cell_measurement_reflns_used 16747
_cell_measurement_temperature 120.15
_cell_measurement_theta_max 77.2570
_cell_measurement_theta_min 4.7650
_cell_volume 1888.72(6)
_computing_cell_refinement 'CrysAlisPro 1.171.42.49 (Rigaku OD, 2022)'
_computing_data_collection 'CrysAlisPro 1.171.42.49 (Rigaku OD, 2022)'
_computing_data_reduction 'CrysAlisPro 1.171.42.49 (Rigaku OD, 2022)'
_computing_molecular_graphics 'Olex2 1.5 (Dolomanov et al., 2009)'
_computing_publication_material 'Olex2 1.5 (Dolomanov et al., 2009)'
_computing_structure_refinement 'SHELXL 2013/4 (Sheldrick, 2015)'
_computing_structure_solution 'SHELXT 2014/4 (Sheldrick, 2014)'
_diffrn_ambient_temperature 120.15
_diffrn_detector 'Hybrid Pixel Array Detector'
_diffrn_detector_area_resol_mean 10.0000
_diffrn_detector_type 'HyPix-Arc 100'
_diffrn_measured_fraction_theta_full 0.999
_diffrn_measured_fraction_theta_max 0.981
_diffrn_measurement_details
;
List of Runs (angles in degrees, time in seconds):

  # Type    Start    End  Width  t~exp~   \w     \q     \k     \f   Frames
#--------------------------------------------------------------------------
  1  \w    -16.00  24.00   0.50    2.00    --  -51.89  48.00  23.00   80
  2  \w   -127.00 -46.00   0.50    2.00    --  -51.89 -48.00-124.00  162
  3  \w     58.00  83.00   0.50    2.00    --   51.89  48.00  23.00   50
  4  \w    -23.00  40.00   0.50    2.00    --   51.89 -48.00-124.00  126
  5  \w   -159.00-133.00   0.50    7.00    --  -87.58 -48.00-124.00   52
  6  \w    -40.00 -13.00   0.50    7.00    --  -87.58  48.00  23.00   54
  7  \w     31.00  63.00   0.50    7.00    --  102.12 -48.00-124.00   64
  8  \w     88.00 176.00   0.50    7.00    --  102.12  48.00  23.00  176
  9  \w    -45.00 -13.00   0.50    2.00    --    6.00 125.00 -18.47   64
 10  \w    -28.00  -3.00   0.50    2.00    --   14.00 109.00-128.89   50
 11  \w     -4.00  25.00   0.50    2.00    --  -51.89  19.00-180.00   58
 12  \w    -52.00 -14.00   0.50    7.00    --  -87.58  57.00-180.00   76
 13  \w   -116.00 -89.00   0.50    7.00    --  -87.58 -48.00-124.00   54
 14  \w    -54.00 -15.00   0.50    7.00    --  -87.58  57.00 120.00   78
 15  \w    -51.00 -13.00   0.50    7.00    --  -87.58  57.00 -30.00   76
 16  \w     59.00 109.00   0.50    7.00    --  102.12-125.00-150.00  100
 17  \w     61.00 105.00   0.50    7.00    --  102.12 -99.00 -60.00   88
 18  \w     89.00 170.00   0.50    7.00    --  102.12  38.00 -30.00  162
 19  \w     25.00  50.00   0.50    7.00    --  102.12 -38.00 -30.00   50
 20  \w     84.00 111.00   0.50    7.00    --  102.12-125.00 -60.00   54
 21  \w    129.00 157.00   0.50    7.00    --  102.12 125.00 150.00   56
 22  \w     25.00  52.00   0.50    7.00    --  102.12 -38.00  30.00   54
 23  \w     26.00  52.00   0.50    7.00    --  102.12 -38.00 -60.00   52
 24  \w     25.00  51.00   0.50    7.00    --  102.12 -38.00  90.00   52
 25  \w     79.00 111.00   0.50    7.00    --  102.12-125.00 -30.00   64
 26  \w     78.00 106.00   0.50    7.00    --  102.12 -99.00 150.00   56
 27  \w     26.00  51.00   0.50    7.00    --  102.12 -38.00  60.00   50
 28  \w     75.00 111.00   0.50    7.00    --  102.12-125.00  90.00   72
 29  \w     80.00 106.00   0.50    7.00    --  102.12 -99.00-120.00   52
 30  \w     68.00 106.00   0.50    7.00    --  102.12 -99.00  90.00   76
 31  \w     28.00  56.00   0.50    7.00    --  102.12 -57.00-150.00   56
 32  \w    132.00 176.00   0.50    7.00    --  102.12  38.00  60.00   88
 33  \w     30.00  55.00   0.50    7.00    --  102.12 -57.00-180.00   50
 34  \w     80.00 106.00   0.50    7.00    --  102.12 -99.00  60.00   52
 35  \w     70.00 106.00   0.50    7.00    --  102.12 -99.00   0.00   72
 36  \w     79.00 105.00   0.50    7.00    --  102.12 -99.00-180.00   52
 37  \w    103.00 129.00   0.50    7.00    --  102.12  38.00  60.00   52
 38  \w    122.00 148.00   0.50    7.00    --  107.25 123.00  12.76   52
 39  \w    120.00 160.00   0.50    7.00    --  107.25   2.00-130.87   80
 40  \w    115.00 155.00   0.50    7.00    --  107.25 141.00  96.45   80
 41  \w     69.00 123.00   0.50    7.00    --  107.25 -85.00 179.59  108
 42  \w     69.00  95.00   0.50    7.00    --  107.25 141.00  96.45   52
 43  \w     41.00  89.00   0.50    7.00    --  107.25 -70.00-124.67   96
 44  \w     38.00 102.00   0.50    7.00    --  107.25-122.00 178.47  128
 45  \w     42.00  89.00   0.50    7.00    --  107.25 -81.00  -5.66   94
 46  \w     30.00  55.00   0.50    7.00    --  107.25 -41.00  13.18   50
 47  \w     41.00 111.00   0.50    7.00    --  107.25 -83.00  75.05  140
 48  \w    119.00 176.00   0.50    7.00    --  107.25  23.00 161.46  114
 49  \w     85.00 110.00   0.50    7.00    --  107.25  23.00 161.46   50
 50  \w     49.00  74.00   0.50    7.00    --  107.25 -73.00  41.21   50
 51  \w     87.00 115.00   0.50    7.00    --  107.25 -85.00-138.74   56
 52  \w     55.00  82.00   0.50    7.00    --  107.25 -85.00-138.74   54
 53  \w     83.00 109.00   0.50    7.00    --  107.25 -87.00 115.66   52
 54  \w     44.00  90.00   0.50    7.00    --  107.25 -69.00 114.35   92
 55  \w    134.00 174.00   0.50    7.00    --  107.25  17.00-106.43   80
 56  \w     70.00 102.00   0.50    7.00    --  107.25  17.00-106.43   64
 57  \w     33.00  71.00   0.50    7.00    --  107.25 -54.00 148.35   76
 58  \w     94.00 137.00   0.50    7.00    --  107.25 -88.00 -64.06   86
 59  \w     41.00  91.00   0.50    7.00    --  107.25 -88.00 -64.06  100
 60  \w    109.00 135.00   0.50    7.00    --  107.25  59.00 -55.11   52
 61  \w     43.00  71.00   0.50    7.00    --  107.25 -86.00-145.34   56
 62  \w     71.00 143.00   0.50    7.00    --  107.25  16.00 -26.51  144
 63  \w     65.00 106.00   0.50    7.00    --  107.25  18.00 154.65   82
 64  \w     39.00  78.00   0.50    7.00    --  107.25 -71.00  92.29   78
;
_diffrn_measurement_device 'four-circle diffractometer'
_diffrn_measurement_device_type 'XtaLAB Synergy R, HyPix-Arc 100'
_diffrn_measurement_method '\w scans'
_diffrn_orient_matrix_type 'CrysAlisPro convention (1999,Acta A55,543-557)'
_diffrn_orient_matrix_UB_11 -0.1010778000
_diffrn_orient_matrix_UB_12 0.0995468000
_diffrn_orient_matrix_UB_13 0.0334056000
_diffrn_orient_matrix_UB_21 0.0721633000
_diffrn_orient_matrix_UB_22 0.1020952000
_diffrn_orient_matrix_UB_23 -0.0411091000
_diffrn_orient_matrix_UB_31 -0.0883046000
_diffrn_orient_matrix_UB_32 -0.0076181000
_diffrn_orient_matrix_UB_33 -0.0719872000
_diffrn_radiation_monochromator mirror
_diffrn_radiation_probe x-ray
_diffrn_radiation_type 'Cu K\a'
_diffrn_radiation_wavelength 1.54184
_diffrn_reflns_av_R_equivalents 0.0412
_diffrn_reflns_av_unetI/netI 0.0309
_diffrn_reflns_Laue_measured_fraction_full 0.999
_diffrn_reflns_Laue_measured_fraction_max 0.981
_diffrn_reflns_limit_h_max 12
_diffrn_reflns_limit_h_min -12
_diffrn_reflns_limit_k_max 13
_diffrn_reflns_limit_k_min -13
_diffrn_reflns_limit_l_max 20
_diffrn_reflns_limit_l_min -21
_diffrn_reflns_number 34793
_diffrn_reflns_point_group_measured_fraction_full 0.999
_diffrn_reflns_point_group_measured_fraction_max 0.981
_diffrn_reflns_theta_full 67.684
_diffrn_reflns_theta_max 79.527
_diffrn_reflns_theta_min 2.563
_diffrn_source 'Rotating-anode X-ray tube'
_diffrn_source_type 'PhotonJet R (Cu) X-ray Source'
_exptl_absorpt_coefficient_mu 4.302
_exptl_absorpt_correction_T_max 1.000
_exptl_absorpt_correction_T_min 0.974
_exptl_absorpt_correction_type gaussian
_exptl_absorpt_process_details
;
CrysAlisPro 1.171.42.49 (Rigaku Oxford Diffraction, 2022)
Numerical absorption correction based on gaussian integration over
a multifaceted crystal model
Empirical absorption correction using spherical harmonics,
implemented in SCALE3 ABSPACK scaling algorithm.
;
_exptl_crystal_colour green
_exptl_crystal_colour_primary green
_exptl_crystal_density_diffrn 1.908
_exptl_crystal_description block
_exptl_crystal_F_000 1084
_exptl_crystal_size_max 0.043
_exptl_crystal_size_mid 0.024
_exptl_crystal_size_min 0.019
_refine_diff_density_max 1.042
_refine_diff_density_min -0.913
_refine_diff_density_rms 0.111
_refine_ls_extinction_method none
_refine_ls_goodness_of_fit_ref 1.031
_refine_ls_hydrogen_treatment constr
_refine_ls_matrix_type full
_refine_ls_number_parameters 556
_refine_ls_number_reflns 8038
_refine_ls_number_restraints 39
_refine_ls_restrained_S_all 1.034
_refine_ls_R_factor_all 0.0526
_refine_ls_R_factor_gt 0.0438
_refine_ls_shift/su_max 0.001
_refine_ls_shift/su_mean 0.000
_refine_ls_structure_factor_coef Fsqd
_refine_ls_weighting_details 'w=1/[\s^2^(Fo^2^)+(0.0551P)^2^+5.5688P] where P=(Fo^2^+2Fc^2^)/3'
_refine_ls_weighting_scheme calc
_refine_ls_wR_factor_gt 0.1075
_refine_ls_wR_factor_ref 0.1118
_reflns_Friedel_coverage 0.000
_reflns_number_gt 6949
_reflns_number_total 8038
_reflns_threshold_expression 'I > 2\s(I)'
_cod_data_source_file d4ce00399c2.cif
_cod_data_source_block ebj-148l-h2o_r_abs_2
_cod_depositor_comments 'Adding full bibliography for 7248786--7248794.cif.'
_cod_database_code 7248791
_shelxl_version_number 2013-4
_chemical_oxdiff_formula 'C20 H14 N6 Cu1 O4 S1'
_chemical_oxdiff_usercomment 'Green small block'
_shelx_space_group_comment
;
The symmetry employed for this shelxl refinement is uniquely defined
by the following loop, which should always be used as a source of
symmetry information in preference to the above space-group names.
They are only intended as comments.
;
_shelx_estimated_absorpt_t_max 0.923
_shelx_estimated_absorpt_t_min 0.837
_olex2_refinement_description
;
1. Fixed Uiso
 At 1.2 times of:
  All C(H) groups
 At 1.5 times of:
  All O(H) groups
2. Restrained distances
 S52-O53A \\sim S52-O54B
 with sigma of 0.02
 S52-O55A \\sim S52-O53B
 with sigma of 0.02
 S52-O54A \\sim S52-O55B
 with sigma of 0.02
3. Uiso/Uaniso restraints and constraints
Uanis(O54B) \\sim Ueq, Uanis(O53B) \\sim Ueq: with sigma of 0.05 and sigma for
terminal atoms of 0.1
Uanis(C10) \\sim Ueq, Uanis(C9) \\sim Ueq, Uanis(C8) \\sim Ueq, Uanis(C11)
\\sim Ueq: with sigma of 0.01 and sigma for terminal atoms of 0.02
Uanis(O54B) = Uanis(O54A) = Uanis(O53B) = Uanis(O55A) = Uanis(O53A) =
Uanis(O55B)
4. Others
 Fixed Sof: O53A(0.9) O55A(0.9) O54A(0.9) O54B(0.1) O55B(0.1) O53B(0.1)
5.a Ternary CH refined with riding coordinates:
 O13(H13), O42(H42)
5.b Aromatic/amide H refined with riding coordinates:
 C18(H18), C47(H47), C51(H51), C49(H49), C20(H20), C22(H22), C34(H34), C5(H5),
 C2(H2), C32(H32), C37(H37), C40(H40), C31(H31), C3(H3), C39(H39), C38(H38),
 C8(H8), C11(H11), C9(H9), C10(H10)
;
_olex2_submission_special_instructions 'No special instructions were received'
_oxdiff_exptl_absorpt_empirical_details
;
Empirical correction (ABSPACK) includes:
- Absorption correction using spherical harmonics
- Frame scaling
;
_oxdiff_exptl_absorpt_empirical_full_max 1.262
_oxdiff_exptl_absorpt_empirical_full_min 0.732

loop_
_space_group_symop_operation_xyz
'x, y, z'
'-x, -y, -z'

loop_
_atom_site_label
_atom_site_type_symbol
_atom_site_fract_x
_atom_site_fract_y
_atom_site_fract_z
_atom_site_U_iso_or_equiv
_atom_site_adp_type
_atom_site_occupancy
_atom_site_site_symmetry_order
_atom_site_calc_flag
_atom_site_refinement_flags_posn
_atom_site_refinement_flags_adp
_atom_site_refinement_flags_occupancy
_atom_site_disorder_assembly
_atom_site_disorder_group
Cu4 Cu 0.49848(5) 1.36123(4) 0.99721(3) 0.01306(11) Uani 1 1 d . . . . .
Cu3 Cu 0.68271(5) 0.49576(4) 0.86427(3) 0.01305(11) Uani 1 1 d . . . . .
Cu1 Cu 0.18350(5) -0.02480(4) 0.63556(3) 0.01395(11) Uani 1 1 d . . . . .
Cu2 Cu -0.01873(5) 0.13866(4) 0.51194(3) 0.01463(12) Uani 1 1 d . . . . .
S52 S 0.85744(8) 0.98517(7) 0.65544(4) 0.01567(16) Uani 1 1 d D . . . .
S23 S 0.35700(8) 0.48331(7) 0.84356(4) 0.01640(16) Uani 1 1 d . . . . .
O13 O 0.1190(2) -0.0046(2) 0.52911(12) 0.0117(4) Uani 1 1 d . . . . .
H13 H 0.1956 0.0068 0.4940 0.018 Uiso 1 1 calc R U . . .
O42 O 0.6198(2) 0.4922(2) 0.97223(12) 0.0122(4) Uani 1 1 d . . . . .
H42 H 0.6977 0.4816 1.0080 0.018 Uiso 1 1 calc R U . . .
O45 O 0.5928(2) 0.7673(2) 0.95191(13) 0.0175(5) Uani 1 1 d . . . . .
O58 O 0.6209(2) 1.2257(2) 0.96256(12) 0.0153(5) Uani 1 1 d . . . . .
O29 O 0.1268(2) 0.7191(2) 0.53152(13) 0.0169(5) Uani 1 1 d . . . . .
O15 O 0.0874(2) 0.2619(2) 0.55293(13) 0.0179(5) Uani 1 1 d . . . . .
O28 O 0.2524(3) 0.8016(2) 0.62088(14) 0.0194(5) Uani 1 1 d . . . . .
O14 O 0.1988(3) 0.1516(2) 0.64842(14) 0.0228(5) Uani 1 1 d . . . . .
O43 O 0.7307(3) 0.6637(2) 0.86809(14) 0.0202(5) Uani 1 1 d . . . . .
O26 O 0.4654(2) 0.5623(2) 0.83915(13) 0.0193(5) Uani 1 1 d . . . . .
O24 O 0.3978(3) 0.3588(2) 0.87199(13) 0.0209(5) Uani 1 1 d . . . . .
O57 O 0.7149(3) 1.3176(2) 0.86058(15) 0.0257(6) Uani 1 1 d . . . . .
O25 O 0.2470(3) 0.5420(3) 0.88755(15) 0.0261(6) Uani 1 1 d . . . . .
O53A O 0.9789(3) 0.9012(3) 0.65847(15) 0.0206(3) Uani 0.9 1 d D . P A 1
O55A O 0.7570(3) 0.9386(3) 0.60770(15) 0.0206(3) Uani 0.9 1 d D . P A 1
O54A O 0.8835(3) 1.1116(3) 0.63371(15) 0.0206(3) Uani 0.9 1 d D . P A 1
N30 N 0.7248(3) 0.4981(3) 0.75075(16) 0.0199(6) Uani 1 1 d . . . . .
N1 N 0.2226(3) -0.0441(3) 0.74818(16) 0.0200(6) Uani 1 1 d . . . . .
N33 N 0.6766(3) 0.5003(3) 0.62688(16) 0.0208(6) Uani 1 1 d . . . . .
N4 N 0.1724(3) -0.0384(3) 0.87167(16) 0.0208(6) Uani 1 1 d . . . . .
C27 C 0.2003(3) 0.7146(3) 0.59175(16) 0.0106(6) Uani 1 1 d . . . . .
C56 C 0.6805(3) 1.2257(3) 0.89842(18) 0.0157(6) Uani 1 1 d . . . . .
C16 C 0.1603(3) 0.2507(3) 0.61207(19) 0.0164(6) Uani 1 1 d . . . . .
C50 C 0.7935(3) 0.9890(3) 0.75081(18) 0.0144(6) Uani 1 1 d . . . . .
C44 C 0.6765(3) 0.7600(3) 0.89748(18) 0.0141(6) Uani 1 1 d . . . . .
C18 C 0.2633(3) 0.3648(3) 0.71733(18) 0.0161(6) Uani 1 1 d . . . . .
H18 H 0.2793 0.2886 0.7457 0.019 Uiso 1 1 calc R U . . .
C47 C 0.6817(3) 0.9927(3) 0.89800(18) 0.0146(6) Uani 1 1 d . . . . .
H47 H 0.6405 0.9941 0.9475 0.017 Uiso 1 1 calc R U . . .
C48 C 0.7127(3) 1.1026(3) 0.86178(18) 0.0150(6) Uani 1 1 d . . . . .
C51 C 0.7677(3) 0.8778(3) 0.78760(19) 0.0163(6) Uani 1 1 d . . . . .
H51 H 0.7883 0.8013 0.7627 0.020 Uiso 1 1 calc R U . . .
C17 C 0.2049(3) 0.3683(3) 0.64367(19) 0.0163(6) Uani 1 1 d . . . . .
C19 C 0.2973(3) 0.4746(3) 0.74800(18) 0.0145(6) Uani 1 1 d . . . . .
C49 C 0.7681(3) 1.1010(3) 0.78712(18) 0.0155(6) Uani 1 1 d . . . . .
H49 H 0.7879 1.1760 0.7619 0.019 Uiso 1 1 calc R U . . .
C20 C 0.2783(3) 0.5862(3) 0.70618(18) 0.0160(6) Uani 1 1 d . . . . .
H20 H 0.3032 0.6602 0.7280 0.019 Uiso 1 1 calc R U . . .
C21 C 0.2229(3) 0.5894(3) 0.63235(18) 0.0158(6) Uani 1 1 d . . . . .
C22 C 0.1834(3) 0.4802(3) 0.60181(18) 0.0152(6) Uani 1 1 d . . . . .
H22 H 0.1419 0.4823 0.5524 0.018 Uiso 1 1 calc R U . . .
C46 C 0.7115(3) 0.8801(3) 0.86103(18) 0.0148(6) Uani 1 1 d . . . . .
C6 C 0.0876(4) -0.0188(4) 0.93894(19) 0.0199(7) Uani 1 1 d . . . . .
C34 C 0.6326(4) 0.5269(3) 0.69865(19) 0.0201(7) Uani 1 1 d . . . . .
H34 H 0.5458 0.5622 0.7101 0.024 Uiso 1 1 calc R U . . .
C35 C 0.5895(4) 0.5007(4) 0.56050(19) 0.0209(7) Uani 1 1 d . . . . .
C7 C 0.0330(4) -0.1206(4) 0.9721(2) 0.0249(8) Uani 1 1 d . . . . .
C5 C 0.1303(4) -0.0115(4) 0.7989(2) 0.0251(8) Uani 1 1 d . . . . .
H5 H 0.0447 0.0263 0.7858 0.030 Uiso 1 1 calc R U . . .
C12 C 0.0586(4) 0.1010(4) 0.9640(2) 0.0247(8) Uani 1 1 d . . . . .
C2 C 0.3304(4) -0.0941(4) 0.7906(2) 0.0240(7) Uani 1 1 d . . . . .
H2 H 0.4127 -0.1258 0.7693 0.029 Uiso 1 1 calc R U . . .
C36 C 0.5536(4) 0.6120(4) 0.5197(2) 0.0220(7) Uani 1 1 d . . . . .
C41 C 0.5392(4) 0.3887(4) 0.5436(2) 0.0235(7) Uani 1 1 d . . . . .
C32 C 0.8049(4) 0.4454(4) 0.6343(2) 0.0287(8) Uani 1 1 d . . . . .
H32 H 0.8614 0.4142 0.5939 0.034 Uiso 1 1 calc R U . . .
C37 C 0.6050(4) 0.7263(4) 0.5372(2) 0.0274(8) Uani 1 1 d . . . . .
H37 H 0.6658 0.7291 0.5788 0.033 Uiso 1 1 calc R U . . .
C40 C 0.4265(4) 0.7234(4) 0.4130(2) 0.0297(8) Uani 1 1 d . . . . .
H40 H 0.3670 0.7237 0.3705 0.036 Uiso 1 1 calc R U . . .
C31 C 0.8333(4) 0.4452(4) 0.7113(2) 0.0277(8) Uani 1 1 d . . . . .
H31 H 0.9149 0.4137 0.7344 0.033 Uiso 1 1 calc R U . . .
C3 C 0.3009(4) -0.0908(4) 0.8677(2) 0.0260(8) Uani 1 1 d . . . . .
H3 H 0.3572 -0.1188 0.9097 0.031 Uiso 1 1 calc R U . . .
C39 C 0.4784(5) 0.8300(4) 0.4320(3) 0.0372(10) Uani 1 1 d . . . . .
H39 H 0.4544 0.9042 0.4028 0.045 Uiso 1 1 calc R U . . .
C38 C 0.5674(4) 0.8315(4) 0.4946(3) 0.0333(9) Uani 1 1 d . . . . .
H38 H 0.6019 0.9069 0.5074 0.040 Uiso 1 1 calc R U . . .
C8 C 0.0605(5) -0.2424(4) 0.9441(3) 0.0424(12) Uani 1 1 d . U . . .
H8 H 0.1209 -0.2565 0.9024 0.051 Uiso 1 1 calc R U . . .
C11 C 0.1180(5) 0.2048(4) 0.9319(3) 0.0394(11) Uani 1 1 d . U . . .
H11 H 0.1783 0.1942 0.8899 0.047 Uiso 1 1 calc R U . . .
C9 C 0.0020(6) -0.3381(5) 0.9758(4) 0.0614(17) Uani 1 1 d . U . . .
H9 H 0.0212 -0.4188 0.9561 0.074 Uiso 1 1 calc R U . . .
C10 C 0.0883(6) 0.3194(5) 0.9616(4) 0.0591(16) Uani 1 1 d . U . . .
H10 H 0.1286 0.3881 0.9400 0.071 Uiso 1 1 calc R U . . .
O54B O 0.952(2) 1.076(2) 0.6520(14) 0.0206(3) Uani 0.1 1 d D U P A 2
O55B O 0.746(2) 1.035(2) 0.6056(12) 0.0206(3) Uani 0.1 1 d D . P A 2
O53B O 0.886(2) 0.8619(16) 0.6274(13) 0.0206(3) Uani 0.1 1 d D U P A 2

loop_
_atom_site_aniso_label
_atom_site_aniso_U_11
_atom_site_aniso_U_22
_atom_site_aniso_U_33
_atom_site_aniso_U_23
_atom_site_aniso_U_13
_atom_site_aniso_U_12
Cu4 0.0207(2) 0.0089(2) 0.0094(2) 0.00090(16) 0.00396(17) -0.00064(17)
Cu3 0.0222(3) 0.0103(2) 0.0067(2) -0.00014(16) 0.00128(17) -0.00216(17)
Cu1 0.0227(3) 0.0121(2) 0.0070(2) 0.00095(16) -0.00530(17) -0.00150(18)
Cu2 0.0222(3) 0.0102(2) 0.0115(2) 0.00045(17) -0.00872(18) -0.00145(18)
S52 0.0232(4) 0.0162(4) 0.0078(3) -0.0003(3) 0.0022(3) -0.0029(3)
S23 0.0236(4) 0.0170(4) 0.0087(3) 0.0012(3) -0.0051(3) -0.0027(3)
O13 0.0165(11) 0.0126(10) 0.0061(9) 0.0009(8) -0.0021(8) -0.0025(8)
O42 0.0199(11) 0.0102(10) 0.0064(9) 0.0001(8) -0.0016(8) -0.0004(8)
O45 0.0260(12) 0.0134(11) 0.0131(11) 0.0013(8) 0.0062(9) -0.0028(9)
O58 0.0233(12) 0.0137(11) 0.0084(10) 0.0010(8) 0.0038(9) 0.0005(9)
O29 0.0260(13) 0.0133(11) 0.0112(10) -0.0005(8) -0.0082(9) -0.0010(9)
O15 0.0273(13) 0.0133(11) 0.0138(11) 0.0007(8) -0.0101(9) -0.0052(9)
O28 0.0261(13) 0.0147(11) 0.0174(11) -0.0003(9) -0.0063(10) -0.0016(9)
O14 0.0414(15) 0.0112(11) 0.0158(11) 0.0022(9) -0.0142(11) -0.0032(10)
O43 0.0293(13) 0.0123(11) 0.0192(12) -0.0004(9) 0.0066(10) -0.0034(9)
O26 0.0224(12) 0.0227(12) 0.0131(11) 0.0020(9) -0.0077(9) -0.0045(10)
O24 0.0346(14) 0.0164(12) 0.0113(11) 0.0045(9) -0.0076(10) -0.0023(10)
O57 0.0467(17) 0.0103(11) 0.0201(12) -0.0007(9) 0.0177(11) -0.0035(10)
O25 0.0292(14) 0.0321(14) 0.0161(12) -0.0015(10) -0.0002(10) 0.0023(11)
O53A 0.0261(9) 0.0232(8) 0.0127(7) 0.0001(6) 0.0032(6) -0.0036(7)
O55A 0.0261(9) 0.0232(8) 0.0127(7) 0.0001(6) 0.0032(6) -0.0036(7)
O54A 0.0261(9) 0.0232(8) 0.0127(7) 0.0001(6) 0.0032(6) -0.0036(7)
N30 0.0259(15) 0.0206(14) 0.0134(13) -0.0004(11) 0.0003(11) -0.0032(12)
N1 0.0244(15) 0.0218(15) 0.0136(13) 0.0000(11) -0.0038(11) -0.0016(12)
N33 0.0206(15) 0.0309(16) 0.0105(13) -0.0014(11) -0.0002(11) -0.0003(12)
N4 0.0211(15) 0.0304(16) 0.0106(13) 0.0015(11) -0.0012(11) -0.0020(12)
C27 0.0161(15) 0.0101(14) 0.0050(12) 0.0018(10) -0.0018(11) 0.0012(11)
C56 0.0247(17) 0.0103(14) 0.0118(14) 0.0015(11) 0.0026(12) -0.0006(12)
C16 0.0233(17) 0.0129(15) 0.0130(14) 0.0001(12) -0.0078(13) -0.0020(12)
C50 0.0170(15) 0.0159(15) 0.0106(14) 0.0008(11) -0.0009(12) -0.0023(12)
C44 0.0212(16) 0.0114(14) 0.0099(13) -0.0005(11) 0.0012(12) -0.0019(12)
C18 0.0224(17) 0.0135(15) 0.0122(14) 0.0016(11) -0.0040(12) -0.0018(12)
C47 0.0200(16) 0.0132(15) 0.0105(14) 0.0001(11) 0.0053(12) -0.0015(12)
C48 0.0200(16) 0.0136(15) 0.0110(14) 0.0002(11) 0.0033(12) 0.0001(12)
C51 0.0224(17) 0.0137(15) 0.0129(14) -0.0021(12) 0.0019(12) -0.0017(12)
C17 0.0218(16) 0.0141(15) 0.0129(15) -0.0004(12) -0.0043(12) -0.0009(12)
C19 0.0182(16) 0.0168(15) 0.0087(14) 0.0020(11) -0.0049(12) -0.0026(12)
C49 0.0213(16) 0.0152(15) 0.0098(14) 0.0007(11) 0.0035(12) -0.0011(12)
C20 0.0235(17) 0.0134(15) 0.0113(14) -0.0003(11) -0.0053(12) -0.0029(12)
C21 0.0209(16) 0.0151(15) 0.0115(14) -0.0008(12) -0.0029(12) -0.0019(12)
C22 0.0210(16) 0.0123(15) 0.0120(14) 0.0001(11) -0.0068(12) 0.0002(12)
C46 0.0177(15) 0.0153(15) 0.0115(14) -0.0006(11) 0.0019(12) -0.0024(12)
C6 0.0202(17) 0.0302(19) 0.0088(14) -0.0010(13) -0.0003(12) 0.0007(14)
C34 0.0211(17) 0.0293(18) 0.0099(14) -0.0018(13) 0.0001(12) -0.0015(14)
C35 0.0217(17) 0.0324(19) 0.0087(14) -0.0011(13) -0.0014(12) -0.0030(14)
C7 0.0269(19) 0.0268(19) 0.0214(17) -0.0027(14) 0.0026(15) -0.0032(15)
C5 0.0250(19) 0.039(2) 0.0111(15) -0.0013(14) -0.0041(13) -0.0006(16)
C12 0.0277(19) 0.0266(19) 0.0194(17) 0.0012(14) 0.0043(14) -0.0018(15)
C2 0.0229(18) 0.032(2) 0.0157(16) 0.0015(14) -0.0034(14) 0.0034(15)
C36 0.0236(18) 0.0309(19) 0.0116(15) -0.0001(13) -0.0003(13) -0.0033(14)
C41 0.0253(18) 0.0307(19) 0.0143(16) 0.0023(14) 0.0005(14) -0.0032(15)
C32 0.026(2) 0.039(2) 0.0204(18) -0.0011(16) 0.0014(15) 0.0038(16)
C37 0.028(2) 0.033(2) 0.0223(18) -0.0015(15) -0.0062(15) -0.0069(16)
C40 0.033(2) 0.031(2) 0.0250(19) 0.0039(16) -0.0082(16) -0.0028(16)
C31 0.0260(19) 0.036(2) 0.0205(18) -0.0009(15) -0.0007(15) 0.0024(16)
C3 0.0266(19) 0.035(2) 0.0149(16) 0.0035(14) -0.0036(14) 0.0052(16)
C39 0.042(3) 0.029(2) 0.040(2) 0.0070(18) -0.007(2) -0.0022(18)
C38 0.033(2) 0.030(2) 0.038(2) -0.0019(17) -0.0068(18) -0.0064(17)
C8 0.047(3) 0.028(2) 0.053(3) -0.010(2) 0.027(2) -0.0065(19)
C11 0.043(2) 0.028(2) 0.047(3) -0.0017(19) 0.023(2) -0.0046(18)
C9 0.072(4) 0.027(2) 0.086(4) -0.011(2) 0.047(3) -0.008(2)
C10 0.068(4) 0.029(2) 0.080(4) -0.001(2) 0.044(3) -0.008(2)
O54B 0.0261(9) 0.0232(8) 0.0127(7) 0.0001(6) 0.0032(6) -0.0036(7)
O55B 0.0261(9) 0.0232(8) 0.0127(7) 0.0001(6) 0.0032(6) -0.0036(7)
O53B 0.0261(9) 0.0232(8) 0.0127(7) 0.0001(6) 0.0032(6) -0.0036(7)

loop_
_atom_type_symbol
_atom_type_description
_atom_type_scat_dispersion_real
_atom_type_scat_dispersion_imag
_atom_type_scat_source
C C 0.0181 0.0091 'International Tables Vol C Tables 4.2.6.8 and 6.1.1.4'
H H 0.0000 0.0000 'International Tables Vol C Tables 4.2.6.8 and 6.1.1.4'
Cu Cu -1.9646 0.5888 'International Tables Vol C Tables 4.2.6.8 and 6.1.1.4'
N N 0.0311 0.0180 'International Tables Vol C Tables 4.2.6.8 and 6.1.1.4'
O O 0.0492 0.0322 'International Tables Vol C Tables 4.2.6.8 and 6.1.1.4'
S S 0.3331 0.5567 'International Tables Vol C Tables 4.2.6.8 and 6.1.1.4'

loop_
_exptl_crystal_face_index_h
_exptl_crystal_face_index_k
_exptl_crystal_face_index_l
_exptl_crystal_face_perp_dist
1 -1 11 0.0163
6 3 0 0.0195
4 -4 -4 0.0135
-4 4 4 0.0059
-4 -4 7 0.0189
-2 0 -10 0.0115
-6 -4 -1 0.0164
0 -2 11 0.0144
0 2 -11 0.0066

loop_
_geom_angle_atom_site_label_1
_geom_angle_atom_site_label_2
_geom_angle_atom_site_label_3
_geom_angle
_geom_angle_site_symmetry_1
_geom_angle_site_symmetry_3
_geom_angle_publ_flag
O42 Cu4 Cu4 40.59(6) 1_565 2_687 ?
O42 Cu4 Cu4 41.09(7) 2_677 2_687 ?
O42 Cu4 O42 81.68(10) 2_677 1_565 ?
O42 Cu4 O24 97.02(9) 1_565 1_565 ?
O42 Cu4 O24 92.24(9) 2_677 1_565 ?
O45 Cu4 Cu4 137.98(7) 2_677 2_687 ?
O45 Cu4 O42 99.07(10) 2_677 2_677 ?
O45 Cu4 O42 164.25(10) 2_677 1_565 ?
O45 Cu4 O58 85.02(10) 2_677 . ?
O45 Cu4 O24 98.66(10) 2_677 1_565 ?
O58 Cu4 Cu4 135.10(8) . 2_687 ?
O58 Cu4 O42 94.53(10) . 1_565 ?
O58 Cu4 O42 175.89(10) . 2_677 ?
O58 Cu4 O24 86.62(9) . 1_565 ?
O24 Cu4 Cu4 96.13(6) 1_565 2_687 ?
O42 Cu3 O26 82.76(9) . . ?
O42 Cu3 N30 173.32(12) . . ?
O43 Cu3 O42 94.26(10) . . ?
O43 Cu3 O26 91.96(10) . . ?
O43 Cu3 O57 155.72(12) . 1_545 ?
O43 Cu3 N30 88.42(11) . . ?
O57 Cu3 O42 93.46(10) 1_545 . ?
O57 Cu3 O26 111.85(11) 1_545 . ?
O57 Cu3 N30 86.52(11) 1_545 . ?
N30 Cu3 O26 91.04(11) . . ?
O13 Cu1 O28 92.87(9) . 1_545 ?
O13 Cu1 O14 94.40(9) . . ?
O13 Cu1 O53A 83.53(9) . 1_445 ?
O13 Cu1 N1 171.95(11) . . ?
O28 Cu1 O53A 86.81(10) 1_545 1_445 ?
O28 Cu1 N1 89.88(11) 1_545 . ?
O14 Cu1 O28 154.68(12) . 1_545 ?
O14 Cu1 O53A 118.09(11) . 1_445 ?
O14 Cu1 N1 86.26(11) . . ?
N1 Cu1 O53A 89.07(11) . 1_445 ?
O13 Cu2 Cu2 40.87(6) 2_556 2_556 ?
O13 Cu2 Cu2 40.56(6) . 2_556 ?
O13 Cu2 O13 81.43(9) 2_556 . ?
O13 Cu2 O54A 89.52(9) 2_556 1_445 ?
O13 Cu2 O54A 93.50(10) . 1_445 ?
O29 Cu2 Cu2 137.46(7) 2_566 2_556 ?
O29 Cu2 O13 164.28(10) 2_566 . ?
O29 Cu2 O13 98.73(9) 2_566 2_556 ?
O29 Cu2 O54A 102.22(11) 2_566 1_445 ?
O15 Cu2 Cu2 135.80(8) . 2_556 ?
O15 Cu2 O13 95.24(10) . . ?
O15 Cu2 O13 176.67(10) . 2_556 ?
O15 Cu2 O29 84.45(10) . 2_566 ?
O15 Cu2 O54A 90.80(10) . 1_445 ?
O54A Cu2 Cu2 92.00(7) 1_445 2_556 ?
O53A S52 C50 106.36(15) . . ?
O55A S52 O53A 112.11(16) . . ?
O55A S52 O54A 112.82(17) . . ?
O55A S52 C50 106.12(15) . . ?
O54A S52 O53A 111.88(17) . . ?
O54A S52 C50 107.02(15) . . ?
O54B S52 C50 105.9(9) . . ?
O54B S52 O55B 105.8(15) . . ?
O55B S52 C50 105.1(9) . . ?
O53B S52 C50 113.5(9) . . ?
O53B S52 O54B 122.5(14) . . ?
O53B S52 O55B 102.5(14) . . ?
O26 S23 C19 106.23(15) . . ?
O24 S23 O26 113.12(15) . . ?
O24 S23 O25 112.41(16) . . ?
O24 S23 C19 108.36(15) . . ?
O25 S23 O26 110.72(16) . . ?
O25 S23 C19 105.50(16) . . ?
Cu1 O13 Cu2 114.23(10) . . ?
Cu1 O13 Cu2 117.28(11) . 2_556 ?
Cu1 O13 H13 108.7 . . ?
Cu2 O13 Cu2 98.57(9) 2_556 . ?
Cu2 O13 H13 108.7 . . ?
Cu2 O13 H13 108.7 2_556 . ?
Cu4 O42 Cu4 98.32(10) 2_677 1_545 ?
Cu4 O42 H42 109.3 1_545 . ?
Cu4 O42 H42 109.3 2_677 . ?
Cu3 O42 Cu4 115.30(10) . 2_677 ?
Cu3 O42 Cu4 114.93(10) . 1_545 ?
Cu3 O42 H42 109.3 . . ?
C44 O45 Cu4 129.9(2) . 2_677 ?
C56 O58 Cu4 124.1(2) . . ?
C27 O29 Cu2 127.8(2) . 2_566 ?
C16 O15 Cu2 127.1(2) . . ?
C27 O28 Cu1 130.7(2) . 1_565 ?
C16 O14 Cu1 136.2(2) . . ?
C44 O43 Cu3 132.9(2) . . ?
S23 O26 Cu3 124.45(15) . . ?
S23 O24 Cu4 111.09(13) . 1_545 ?
C56 O57 Cu3 137.0(2) . 1_565 ?
S52 O53A Cu1 120.72(16) . 1_665 ?
S52 O54A Cu2 116.15(15) . 1_665 ?
C34 N30 Cu3 121.3(2) . . ?
C34 N30 C31 106.4(3) . . ?
C31 N30 Cu3 130.4(3) . . ?
C5 N1 Cu1 119.8(2) . . ?
C5 N1 C2 106.1(3) . . ?
C2 N1 Cu1 134.0(3) . . ?
C34 N33 C35 122.8(3) . . ?
C34 N33 C32 107.2(3) . . ?
C32 N33 C35 128.1(3) . . ?
C5 N4 C6 122.7(3) . . ?
C5 N4 C3 107.8(3) . . ?
C3 N4 C6 129.4(3) . . ?
O29 C27 C21 115.6(3) . . ?
O28 C27 O29 127.3(3) . . ?
O28 C27 C21 117.1(3) . . ?
O58 C56 C48 117.0(3) . . ?
O57 C56 O58 127.4(3) . . ?
O57 C56 C48 115.6(3) . . ?
O15 C16 O14 126.9(3) . . ?
O15 C16 C17 116.7(3) . . ?
O14 C16 C17 116.4(3) . . ?
C51 C50 S52 118.7(2) . . ?
C49 C50 S52 120.0(2) . . ?
C49 C50 C51 121.2(3) . . ?
O45 C44 C46 116.8(3) . . ?
O43 C44 O45 127.5(3) . . ?
O43 C44 C46 115.6(3) . . ?
C17 C18 H18 120.6 . . ?
C19 C18 H18 120.6 . . ?
C19 C18 C17 118.7(3) . . ?
C48 C47 H47 120.2 . . ?
C48 C47 C46 119.6(3) . . ?
C46 C47 H47 120.2 . . ?
C47 C48 C56 121.6(3) . . ?
C47 C48 C49 120.1(3) . . ?
C49 C48 C56 118.1(3) . . ?
C50 C51 H51 120.4 . . ?
C46 C51 C50 119.3(3) . . ?
C46 C51 H51 120.4 . . ?
C18 C17 C16 118.9(3) . . ?
C22 C17 C16 120.7(3) . . ?
C22 C17 C18 120.3(3) . . ?
C18 C19 S23 122.5(2) . . ?
C18 C19 C20 121.3(3) . . ?
C20 C19 S23 116.0(2) . . ?
C50 C49 C48 119.2(3) . . ?
C50 C49 H49 120.4 . . ?
C48 C49 H49 120.4 . . ?
C19 C20 H20 120.0 . . ?
C19 C20 C21 119.9(3) . . ?
C21 C20 H20 120.0 . . ?
C20 C21 C27 116.9(3) . . ?
C20 C21 C22 119.4(3) . . ?
C22 C21 C27 123.5(3) . . ?
C17 C22 C21 120.2(3) . . ?
C17 C22 H22 119.9 . . ?
C21 C22 H22 119.9 . . ?
C47 C46 C44 121.1(3) . . ?
C51 C46 C44 118.4(3) . . ?
C51 C46 C47 120.5(3) . . ?
C7 C6 N4 118.2(3) . . ?
C12 C6 N4 118.6(3) . . ?
C12 C6 C7 123.2(3) . . ?
N30 C34 N33 111.3(3) . . ?
N30 C34 H34 124.4 . . ?
N33 C34 H34 124.4 . . ?
C36 C35 N33 119.6(3) . . ?
C41 C35 N33 117.0(3) . . ?
C41 C35 C36 123.3(3) . . ?
C6 C7 C12 118.7(3) . 2_557 ?
C6 C7 C8 122.4(4) . . ?
C8 C7 C12 118.9(4) . 2_557 ?
N1 C5 N4 111.2(3) . . ?
N1 C5 H5 124.4 . . ?
N4 C5 H5 124.4 . . ?
C6 C12 C7 118.2(3) . 2_557 ?
C6 C12 C11 123.2(4) . . ?
C11 C12 C7 118.6(4) . 2_557 ?
N1 C2 H2 125.2 . . ?
C3 C2 N1 109.5(3) . . ?
C3 C2 H2 125.2 . . ?
C35 C36 C41 118.5(3) . 2_666 ?
C35 C36 C37 123.2(3) . . ?
C37 C36 C41 118.3(3) . 2_666 ?
C35 C41 C36 118.1(3) . 2_666 ?
C35 C41 C40 122.9(3) . 2_666 ?
C40 C41 C36 119.0(4) 2_666 2_666 ?
N33 C32 H32 127.1 . . ?
C31 C32 N33 105.8(3) . . ?
C31 C32 H32 127.1 . . ?
C36 C37 H37 119.8 . . ?
C38 C37 C36 120.5(4) . . ?
C38 C37 H37 119.8 . . ?
C41 C40 H40 119.8 2_666 . ?
C39 C40 C41 120.5(4) . 2_666 ?
C39 C40 H40 119.8 . . ?
N30 C31 H31 125.4 . . ?
C32 C31 N30 109.2(3) . . ?
C32 C31 H31 125.4 . . ?
N4 C3 H3 127.3 . . ?
C2 C3 N4 105.4(3) . . ?
C2 C3 H3 127.3 . . ?
C40 C39 H39 119.7 . . ?
C40 C39 C38 120.7(4) . . ?
C38 C39 H39 119.7 . . ?
C37 C38 C39 121.1(4) . . ?
C37 C38 H38 119.4 . . ?
C39 C38 H38 119.4 . . ?
C7 C8 H8 119.6 . . ?
C9 C8 C7 120.8(4) . . ?
C9 C8 H8 119.6 . . ?
C12 C11 H11 120.0 . . ?
C10 C11 C12 119.9(4) . . ?
C10 C11 H11 120.0 . . ?
C8 C9 H9 119.7 . . ?
C8 C9 C10 120.6(5) . 2_557 ?
C10 C9 H9 119.7 2_557 . ?
C11 C10 C9 121.2(5) . 2_557 ?
C11 C10 H10 119.4 . . ?
C9 C10 H10 119.4 2_557 . ?

loop_
_geom_bond_atom_site_label_1
_geom_bond_atom_site_label_2
_geom_bond_distance
_geom_bond_site_symmetry_2
_geom_bond_publ_flag
Cu4 Cu4 3.0151(9) 2_687 ?
Cu4 O42 1.983(2) 2_677 ?
Cu4 O42 2.003(2) 1_565 ?
Cu4 O45 1.935(2) 2_677 ?
Cu4 O58 1.940(2) . ?
Cu4 O24 2.392(2) 1_565 ?
Cu3 O42 1.968(2) . ?
Cu3 O43 1.931(2) . ?
Cu3 O26 2.295(3) . ?
Cu3 O57 1.931(2) 1_545 ?
Cu3 N30 2.003(3) . ?
Cu1 O13 1.950(2) . ?
Cu1 O28 1.967(2) 1_545 ?
Cu1 O14 1.951(2) . ?
Cu1 O53A 2.325(3) 1_445 ?
Cu1 N1 1.985(3) . ?
Cu2 Cu2 3.0329(9) 2_556 ?
Cu2 O13 2.007(2) . ?
Cu2 O13 1.994(2) 2_556 ?
Cu2 O29 1.942(2) 2_566 ?
Cu2 O15 1.940(2) . ?
Cu2 O54A 2.345(3) 1_445 ?
S52 O53A 1.464(3) . ?
S52 O55A 1.446(3) . ?
S52 O54A 1.459(3) . ?
S52 C50 1.767(3) . ?
S52 O54B 1.441(16) . ?
S52 O55B 1.473(16) . ?
S52 O53B 1.436(16) . ?
S23 O26 1.456(3) . ?
S23 O24 1.448(2) . ?
S23 O25 1.455(3) . ?
S23 C19 1.764(3) . ?
O13 Cu2 1.994(2) 2_556 ?
O13 H13 1.0000 . ?
O42 Cu4 2.003(2) 1_545 ?
O42 Cu4 1.983(2) 2_677 ?
O42 H42 1.0000 . ?
O45 Cu4 1.935(2) 2_677 ?
O45 C44 1.264(4) . ?
O58 C56 1.260(4) . ?
O29 Cu2 1.942(2) 2_566 ?
O29 C27 1.277(4) . ?
O15 C16 1.257(4) . ?
O28 Cu1 1.967(2) 1_565 ?
O28 C27 1.240(4) . ?
O14 C16 1.260(4) . ?
O43 C44 1.252(4) . ?
O24 Cu4 2.392(2) 1_545 ?
O57 Cu3 1.931(2) 1_565 ?
O57 C56 1.254(4) . ?
O53A Cu1 2.325(3) 1_665 ?
O54A Cu2 2.345(3) 1_665 ?
N30 C34 1.309(5) . ?
N30 C31 1.380(5) . ?
N1 C5 1.312(5) . ?
N1 C2 1.377(5) . ?
N33 C34 1.344(4) . ?
N33 C35 1.447(4) . ?
N33 C32 1.385(5) . ?
N4 C6 1.452(4) . ?
N4 C5 1.343(4) . ?
N4 C3 1.376(5) . ?
C27 C21 1.510(4) . ?
C56 C48 1.499(4) . ?
C16 C17 1.507(4) . ?
C50 C51 1.394(4) . ?
C50 C49 1.383(5) . ?
C44 C46 1.504(4) . ?
C18 H18 0.9500 . ?
C18 C17 1.401(4) . ?
C18 C19 1.387(5) . ?
C47 H47 0.9500 . ?
C47 C48 1.393(4) . ?
C47 C46 1.399(4) . ?
C48 C49 1.404(4) . ?
C51 H51 0.9500 . ?
C51 C46 1.388(4) . ?
C17 C22 1.395(4) . ?
C19 C20 1.390(4) . ?
C49 H49 0.9500 . ?
C20 H20 0.9500 . ?
C20 C21 1.391(4) . ?
C21 C22 1.399(4) . ?
C22 H22 0.9500 . ?
C6 C7 1.390(5) . ?
C6 C12 1.384(5) . ?
C34 H34 0.9500 . ?
C35 C36 1.400(5) . ?
C35 C41 1.397(5) . ?
C7 C12 1.448(5) 2_557 ?
C7 C8 1.421(6) . ?
C5 H5 0.9500 . ?
C12 C7 1.448(5) 2_557 ?
C12 C11 1.425(6) . ?
C2 H2 0.9500 . ?
C2 C3 1.362(5) . ?
C36 C41 1.443(5) 2_666 ?
C36 C37 1.427(5) . ?
C41 C36 1.443(5) 2_666 ?
C41 C40 1.427(5) 2_666 ?
C32 H32 0.9500 . ?
C32 C31 1.360(5) . ?
C37 H37 0.9500 . ?
C37 C38 1.365(6) . ?
C40 C41 1.427(5) 2_666 ?
C40 H40 0.9500 . ?
C40 C39 1.361(6) . ?
C31 H31 0.9500 . ?
C3 H3 0.9500 . ?
C39 H39 0.9500 . ?
C39 C38 1.410(6) . ?
C38 H38 0.9500 . ?
C8 H8 0.9500 . ?
C8 C9 1.346(7) . ?
C11 H11 0.9500 . ?
C11 C10 1.363(7) . ?
C9 H9 0.9500 . ?
C9 C10 1.422(7) 2_557 ?
C10 C9 1.422(7) 2_557 ?
C10 H10 0.9500 . ?

loop_
_geom_hbond_atom_site_label_D
_geom_hbond_atom_site_label_H
_geom_hbond_atom_site_label_A
_geom_hbond_distance_DH
_geom_hbond_distance_HA
_geom_hbond_distance_DA
_geom_hbond_angle_DHA
_geom_hbond_site_symmetry_A
O13 H13 O55A 1.00 1.91 2.781(3) 143.7 2_666
O13 H13 O55B 1.00 1.87 2.71(2) 139.2 2_666
O42 H42 O25 1.00 1.89 2.772(3) 145.2 2_667
C34 H34 O26 0.95 2.37 2.969(4) 120.7 .

loop_
_geom_torsion_atom_site_label_1
_geom_torsion_atom_site_label_2
_geom_torsion_atom_site_label_3
_geom_torsion_atom_site_label_4
_geom_torsion
_geom_torsion_site_symmetry_1
_geom_torsion_site_symmetry_2
_geom_torsion_site_symmetry_3
_geom_torsion_site_symmetry_4
_geom_torsion_publ_flag
Cu4 O45 C44 O43 -7.7(5) 2_677 . . . ?
Cu4 O45 C44 C46 169.5(2) 2_677 . . . ?
Cu4 O58 C56 O57 29.5(5) . . . . ?
Cu4 O58 C56 C48 -149.4(2) . . . . ?
Cu3 O43 C44 O45 22.0(5) . . . . ?
Cu3 O43 C44 C46 -155.2(2) . . . . ?
Cu3 O57 C56 O58 -10.6(6) 1_565 . . . ?
Cu3 O57 C56 C48 168.3(3) 1_565 . . . ?
Cu3 N30 C34 N33 -168.3(2) . . . . ?
Cu3 N30 C31 C32 165.4(3) . . . . ?
Cu1 O28 C27 O29 40.0(5) 1_565 . . . ?
Cu1 O28 C27 C21 -138.5(2) 1_565 . . . ?
Cu1 O14 C16 O15 4.4(6) . . . . ?
Cu1 O14 C16 C17 -176.6(3) . . . . ?
Cu1 N1 C5 N4 176.2(2) . . . . ?
Cu1 N1 C2 C3 -175.8(3) . . . . ?
Cu2 O29 C27 O28 -25.1(5) 2_566 . . . ?
Cu2 O29 C27 C21 153.5(2) 2_566 . . . ?
Cu2 O15 C16 O14 14.2(5) . . . . ?
Cu2 O15 C16 C17 -164.8(2) . . . . ?
S52 C50 C51 C46 -176.9(3) . . . . ?
S52 C50 C49 C48 177.6(3) . . . . ?
S23 C19 C20 C21 -175.5(3) . . . . ?
O45 C44 C46 C47 16.6(5) . . . . ?
O45 C44 C46 C51 -159.8(3) . . . . ?
O58 C56 C48 C47 -1.9(5) . . . . ?
O58 C56 C48 C49 174.3(3) . . . . ?
O29 C27 C21 C20 -166.9(3) . . . . ?
O29 C27 C21 C22 8.8(5) . . . . ?
O15 C16 C17 C18 167.4(3) . . . . ?
O15 C16 C17 C22 -10.0(5) . . . . ?
O28 C27 C21 C20 11.8(5) . . . . ?
O28 C27 C21 C22 -172.5(3) . . . . ?
O14 C16 C17 C18 -11.7(5) . . . . ?
O14 C16 C17 C22 170.9(3) . . . . ?
O43 C44 C46 C47 -165.9(3) . . . . ?
O43 C44 C46 C51 17.6(5) . . . . ?
O26 S23 O24 Cu4 57.42(18) . . . 1_545 ?
O26 S23 C19 C18 137.9(3) . . . . ?
O26 S23 C19 C20 -45.9(3) . . . . ?
O24 S23 O26 Cu3 4.9(2) . . . . ?
O24 S23 C19 C18 16.1(3) . . . . ?
O24 S23 C19 C20 -167.7(3) . . . . ?
O57 C56 C48 C47 179.1(3) . . . . ?
O57 C56 C48 C49 -4.8(5) . . . . ?
O25 S23 O26 Cu3 132.08(17) . . . . ?
O25 S23 O24 Cu4 -68.89(18) . . . 1_545 ?
O25 S23 C19 C18 -104.5(3) . . . . ?
O25 S23 C19 C20 71.7(3) . . . . ?
O53A S52 O54A Cu2 60.5(2) . . . 1_665 ?
O53A S52 C50 C51 -56.3(3) . . . . ?
O53A S52 C50 C49 124.6(3) . . . . ?
O55A S52 O53A Cu1 130.48(17) . . . 1_665 ?
O55A S52 O54A Cu2 -67.0(2) . . . 1_665 ?
O55A S52 C50 C51 63.2(3) . . . . ?
O55A S52 C50 C49 -115.8(3) . . . . ?
O54A S52 O53A Cu1 2.6(2) . . . 1_665 ?
O54A S52 C50 C51 -176.1(3) . . . . ?
O54A S52 C50 C49 4.9(3) . . . . ?
N1 C2 C3 N4 0.3(5) . . . . ?
N33 C35 C36 C41 -176.6(3) . . . 2_666 ?
N33 C35 C36 C37 3.9(5) . . . . ?
N33 C35 C41 C36 176.7(3) . . . 2_666 ?
N33 C35 C41 C40 -2.0(5) . . . 2_666 ?
N33 C32 C31 N30 0.4(5) . . . . ?
N4 C6 C7 C12 -176.0(3) . . . 2_557 ?
N4 C6 C7 C8 2.0(6) . . . . ?
N4 C6 C12 C7 176.0(3) . . . 2_557 ?
N4 C6 C12 C11 -6.3(6) . . . . ?
C27 C21 C22 C17 -178.4(3) . . . . ?
C56 C48 C49 C50 -177.3(3) . . . . ?
C16 C17 C22 C21 178.8(3) . . . . ?
C50 S52 O53A Cu1 -113.96(17) . . . 1_665 ?
C50 S52 O54A Cu2 176.64(15) . . . 1_665 ?
C50 C51 C46 C44 176.1(3) . . . . ?
C50 C51 C46 C47 -0.3(5) . . . . ?
C18 C17 C22 C21 1.4(5) . . . . ?
C18 C19 C20 C21 0.7(5) . . . . ?
C47 C48 C49 C50 -1.1(5) . . . . ?
C48 C47 C46 C44 -178.5(3) . . . . ?
C48 C47 C46 C51 -2.2(5) . . . . ?
C51 C50 C49 C48 -1.4(5) . . . . ?
C17 C18 C19 S23 173.9(3) . . . . ?
C17 C18 C19 C20 -2.0(5) . . . . ?
C19 S23 O26 Cu3 -113.87(17) . . . . ?
C19 S23 O24 Cu4 174.92(14) . . . 1_545 ?
C19 C18 C17 C16 -176.4(3) . . . . ?
C19 C18 C17 C22 0.9(5) . . . . ?
C19 C20 C21 C27 177.6(3) . . . . ?
C19 C20 C21 C22 1.7(5) . . . . ?
C49 C50 C51 C46 2.1(5) . . . . ?
C20 C21 C22 C17 -2.8(5) . . . . ?
C46 C47 C48 C56 178.9(3) . . . . ?
C46 C47 C48 C49 2.9(5) . . . . ?
C6 N4 C5 N1 -176.3(3) . . . . ?
C6 N4 C3 C2 176.1(4) . . . . ?
C6 C7 C8 C9 -177.5(5) . . . . ?
C6 C12 C11 C10 -177.5(5) . . . . ?
C34 N30 C31 C32 1.2(5) . . . . ?
C34 N33 C35 C36 85.2(5) . . . . ?
C34 N33 C35 C41 -91.1(4) . . . . ?
C34 N33 C32 C31 -1.8(5) . . . . ?
C35 N33 C34 N30 168.0(3) . . . . ?
C35 N33 C32 C31 -166.1(4) . . . . ?
C35 C36 C37 C38 179.2(4) . . . . ?
C7 C6 C12 C7 0.0(6) . . . 2_557 ?
C7 C6 C12 C11 177.7(4) . . . . ?
C7 C12 C11 C10 0.2(8) 2_557 . . . ?
C7 C8 C9 C10 -0.3(11) . . . 2_557 ?
C5 N1 C2 C3 0.1(5) . . . . ?
C5 N4 C6 C7 100.7(4) . . . . ?
C5 N4 C6 C12 -75.5(5) . . . . ?
C5 N4 C3 C2 -0.5(4) . . . . ?
C12 C6 C7 C12 0.0(6) . . . 2_557 ?
C12 C6 C7 C8 177.9(4) . . . . ?
C12 C7 C8 C9 0.5(8) 2_557 . . . ?
C12 C11 C10 C9 -0.3(10) . . . 2_557 ?
C2 N1 C5 N4 -0.4(4) . . . . ?
C36 C35 C41 C36 0.5(6) . . . 2_666 ?
C36 C35 C41 C40 -178.1(4) . . . 2_666 ?
C36 C37 C38 C39 -0.6(7) . . . . ?
C41 C35 C36 C41 -0.5(6) . . . 2_666 ?
C41 C35 C36 C37 179.9(4) . . . . ?
C41 C36 C37 C38 -0.4(6) 2_666 . . . ?
C41 C40 C39 C38 0.3(7) 2_666 . . . ?
C32 N33 C34 N30 2.7(4) . . . . ?
C32 N33 C35 C36 -112.7(4) . . . . ?
C32 N33 C35 C41 71.0(5) . . . . ?
C40 C39 C38 C37 0.7(7) . . . . ?
C31 N30 C34 N33 -2.4(4) . . . . ?
C3 N4 C6 C7 -75.5(5) . . . . ?
C3 N4 C6 C12 108.4(5) . . . . ?
C3 N4 C5 N1 0.6(5) . . . . ?
O54B S52 O53A Cu1 -9.9(10) . . . 1_665 ?
O54B S52 O54A Cu2 83.5(17) . . . 1_665 ?
O54B S52 C50 C51 -141.6(12) . . . . ?
O54B S52 C50 C49 39.4(12) . . . . ?
O55B S52 O53A Cu1 95.0(17) . . . 1_665 ?
O55B S52 O54A Cu2 -82.2(10) . . . 1_665 ?
O55B S52 C50 C51 106.7(11) . . . . ?
O55B S52 C50 C49 -72.3(11) . . . . ?
O53B S52 O53A Cu1 138.9(13) . . . 1_665 ?
O53B S52 O54A Cu2 8.3(16) . . . 1_665 ?
O53B S52 C50 C51 -4.4(12) . . . . ?
O53B S52 C50 C49 176.6(11) . . . . ?

loop_
_exptl_oxdiff_crystal_face_indexfrac_h
_exptl_oxdiff_crystal_face_indexfrac_k
_exptl_oxdiff_crystal_face_indexfrac_l
_exptl_oxdiff_crystal_face_x
_exptl_oxdiff_crystal_face_y
_exptl_oxdiff_crystal_face_z
1.1102 -0.6793 10.9272 0.1852 -0.4384 -0.8795
6.1632 3.0931 0.0611 -0.3130 0.7580 -0.5722
4.0825 -4.4162 -4.4118 -0.9996 0.0251 -0.0093
-4.0825 4.4162 4.4118 0.9996 -0.0251 0.0093
-3.5171 -4.1379 7.1127 0.1812 -0.9687 -0.1699
-2.4017 0.4438 -10.3402 -0.0585 0.2971 0.9531
-5.6870 -4.0952 -0.5641 0.1483 -0.8053 0.5740
0.1628 -2.1489 10.5501 0.1221 -0.6414 -0.7575
-0.2059 2.1196 -10.5620 -0.1210 0.6357 0.7624
